data_2227178
loop_
_publ_author_name
'Ramzan, Muhammad'
'Pervez, Humayun'
'Tahir, M. Nawaz'
'Yaqub, Muhammad'
'Iqbal, Mohammad S.'

_publ_section_title
;
 1-(2-Oxoindolin-3-ylidene)-4-[2-(trifluoromethoxy)phenyl]thiosemicarbazide
;
_journal_coeditor_code BQ2229
_journal_issue 9
_journal_name_full 'Acta Crystallographica Section E'
_journal_page_first o2447
_journal_paper_doi 10.1107/S1600536810034148
_journal_volume 66
_journal_year 2010
_chemical_formula_iupac 'C16 H11 F3 N4 O2 S'
_chemical_formula_moiety 'C16 H11 F3 N4 O2 S'
_chemical_formula_sum 'C16 H11 F3 N4 O2 S'
_chemical_formula_weight 380.35
_chemical_name_systematic
;
1-(2-Oxoindolin-3-ylidene)-4-[2-(trifluoromethoxy)phenyl]thiosemicarbazide
;
_space_group_IT_number 86
_symmetry_cell_setting tetragonal
_symmetry_space_group_name_Hall '-P 4bc'
_symmetry_space_group_name_H-M 'P 42/n :2'
_atom_sites_solution_hydrogens geom
_atom_sites_solution_primary direct
_atom_sites_solution_secondary difmap
_audit_creation_method SHELXL-97
_cell_angle_alpha 90
_cell_angle_beta 90
_cell_angle_gamma 90
_cell_formula_units_Z 8
_cell_length_a 13.4746(8)
_cell_length_b 13.4746(8)
_cell_length_c 18.1073(10)
_cell_measurement_reflns_used 2321
_cell_measurement_temperature 296(2)
_cell_measurement_theta_max 28.26
_cell_measurement_theta_min 3.10
_cell_volume 3287.6(3)
_computing_cell_refinement 'SAINT (Bruker, 2009)'
_computing_data_collection 'APEX2 (Bruker, 2009)'
_computing_data_reduction 'SAINT (Bruker, 2009)'
_computing_molecular_graphics 'ORTEP-3 for Windows (Farrugia, 1997) and PLATON (Spek, 2009)'
_computing_publication_material 'WinGX (Farrugia, 1999) and PLATON (Spek, 2009)'
_computing_structure_refinement 'SHELXL97 (Sheldrick, 2008)'
_computing_structure_solution 'SHELXS97 (Sheldrick, 2008)'
_diffrn_ambient_temperature 296(2)
_diffrn_detector_area_resol_mean 7.50
_diffrn_measured_fraction_theta_full 0.995
_diffrn_measured_fraction_theta_max 0.995
_diffrn_measurement_device_type 'Bruker Kappa APEXII CCD'
_diffrn_measurement_method \w
_diffrn_radiation_monochromator graphite
_diffrn_radiation_source 'fine-focus sealed tube'
_diffrn_radiation_type MoK\a
_diffrn_radiation_wavelength 0.71073
_diffrn_reflns_av_R_equivalents 0.0300
_diffrn_reflns_av_sigmaI/netI 0.0399
_diffrn_reflns_limit_h_max 16
_diffrn_reflns_limit_h_min -17
_diffrn_reflns_limit_k_max 13
_diffrn_reflns_limit_k_min -16
_diffrn_reflns_limit_l_max 18
_diffrn_reflns_limit_l_min -24
_diffrn_reflns_number 15673
_diffrn_reflns_theta_full 28.26
_diffrn_reflns_theta_max 28.26
_diffrn_reflns_theta_min 3.10
_diffrn_standards_number 0
_exptl_absorpt_coefficient_mu 0.248
_exptl_absorpt_correction_T_max 0.951
_exptl_absorpt_correction_T_min 0.937
_exptl_absorpt_correction_type multi-scan
_exptl_absorpt_process_details '(SADABS; Bruker, 2005)'
_exptl_crystal_colour yellow
_exptl_crystal_density_diffrn 1.537
_exptl_crystal_density_method 'not measured'
_exptl_crystal_description prism
_exptl_crystal_F_000 1552
_exptl_crystal_size_max 0.32
_exptl_crystal_size_mid 0.24
_exptl_crystal_size_min 0.22
_refine_diff_density_max 0.615
_refine_diff_density_min -0.393
_refine_ls_goodness_of_fit_ref 1.037
_refine_ls_hydrogen_treatment constr
_refine_ls_matrix_type full
_refine_ls_number_parameters 242
_refine_ls_number_reflns 4051
_refine_ls_number_restraints 46
_refine_ls_restrained_S_all 1.159
_refine_ls_R_factor_all 0.1223
_refine_ls_R_factor_gt 0.0690
_refine_ls_shift/su_max 0.000
_refine_ls_shift/su_mean 0.000
_refine_ls_structure_factor_coef Fsqd
_refine_ls_weighting_details 'calc w=1/[\s^2^(Fo^2^)+(0.0768P)^2^+2.2770P] where P=(Fo^2^+2Fc^2^)/3'
_refine_ls_weighting_scheme calc
_refine_ls_wR_factor_gt 0.1672
_refine_ls_wR_factor_ref 0.2019
_reflns_number_gt 2321
_reflns_number_total 4051
_reflns_threshold_expression I>2\s(I)
_cod_data_source_file bq2229.cif
_cod_data_source_block I
_cod_original_cell_volume 3287.7(3)
_cod_original_sg_symbol_H-M 'P 42/n'
_cod_database_code 2227178
_cod_database_fobs_code 2227178

loop_
_symmetry_equiv_pos_site_id
_symmetry_equiv_pos_as_xyz
1 x,y,z
2 -y,1/2+x,1/2+z
3 1/2-x,1/2-y,z
4 1/2+y,-x,1/2+z
5 -x,-y,-z
6 y,1/2-x,1/2-z
7 1/2+x,1/2+y,-z
8 1/2-y,x,1/2-z

loop_
_atom_site_type_symbol
_atom_site_label
_atom_site_fract_x
_atom_site_fract_y
_atom_site_fract_z
_atom_site_U_iso_or_equiv
_atom_site_adp_type
_atom_site_calc_flag
_atom_site_refinement_flags
_atom_site_occupancy
_atom_site_disorder_assembly
_atom_site_disorder_group
S S1 0.12312(12) -0.17880(9) -0.07998(6) 0.1023(5) Uani d . 1 . .
O O1 0.13028(17) 0.12230(19) -0.19341(11) 0.0617(6) Uani d . 1 . .
O O2A 0.1645(8) -0.0082(5) 0.1781(4) 0.098(3) Uani d PD 0.642(10) A 1
C C16A 0.1209(8) 0.0557(10) 0.2175(6) 0.110(3) Uani d PD 0.642(10) A 1
F F1A 0.1590(10) 0.1485(9) 0.2063(6) 0.142(4) Uani d PDU 0.642(10) A 1
F F2A 0.0226(6) 0.0520(8) 0.2108(9) 0.256(8) Uani d PDU 0.642(10) A 1
F F3A 0.1494(6) 0.0461(6) 0.2903(2) 0.143(3) Uani d PDU 0.642(10) A 1
O O2B 0.1302(18) 0.0168(10) 0.1743(8) 0.146(9) Uani d PD 0.358(10) A 2
C C16B 0.1390(16) 0.0527(18) 0.2389(9) 0.110(3) Uani d PD 0.358(10) A 2
F F1B 0.1175(18) 0.1457(16) 0.2154(13) 0.155(9) Uani d PDU 0.358(10) A 2
F F2B 0.230(2) 0.0142(14) 0.246(2) 0.42(2) Uani d PDU 0.358(10) A 2
F F3B 0.0538(17) 0.0320(11) 0.2705(9) 0.184(9) Uani d PDU 0.358(10) A 2
C C1 0.1288(2) 0.1907(3) -0.14785(15) 0.0506(7) Uani d . 1 . .
C C2 0.1252(2) 0.1801(2) -0.06543(13) 0.0452(7) Uani d . 1 . .
C C3 0.1269(2) 0.2802(2) -0.03581(15) 0.0471(7) Uani d . 1 . .
C C4 0.1262(2) 0.3187(3) 0.03511(17) 0.0596(8) Uani d . 1 . .
H H4 0.1239 0.2771 0.0761 0.071 Uiso calc R 1 . .
C C5 0.1289(3) 0.4203(3) 0.0433(2) 0.0715(10) Uani d . 1 . .
H H5 0.1288 0.4474 0.0905 0.086 Uiso calc R 1 . .
C C6 0.1319(3) 0.4826(3) -0.0170(2) 0.0729(10) Uani d . 1 . .
H H6 0.1332 0.5509 -0.0095 0.087 Uiso calc R 1 . .
C C7 0.1330(3) 0.4460(3) -0.0883(2) 0.0639(9) Uani d . 1 . .
H H7 0.1351 0.4881 -0.1290 0.077 Uiso calc R 1 . .
C C8 0.1307(2) 0.3447(3) -0.09654(16) 0.0516(7) Uani d . 1 . .
C C9 0.1229(2) -0.0776(2) -0.02940(17) 0.0537(7) Uani d . 1 A .
C C10A 0.1224(4) -0.1399(3) 0.0985(2) 0.0673(11) Uani d PG 0.642(10) A 1
C C11A 0.1162(5) -0.2412(3) 0.0844(2) 0.0673(11) Uani d PG 0.642(10) A 1
H H11A 0.1136 -0.2640 0.0360 0.081 Uiso calc PR 0.642(10) A 1
C C12A 0.1139(4) -0.3082(3) 0.1428(3) 0.0673(11) Uani d PG 0.642(10) A 1
H H12A 0.1098 -0.3759 0.1333 0.081 Uiso calc PR 0.642(10) A 1
C C13A 0.1178(3) -0.2740(4) 0.2151(2) 0.0673(11) Uani d PG 0.642(10) A 1
H H13A 0.1163 -0.3189 0.2541 0.081 Uiso calc PR 0.642(10) A 1
C C14A 0.1240(4) -0.1728(4) 0.22919(19) 0.0673(11) Uani d PG 0.642(10) A 1
H H14A 0.1266 -0.1500 0.2776 0.081 Uiso calc PR 0.642(10) A 1
C C15A 0.1263(4) -0.1058(3) 0.1709(3) 0.0673(11) Uani d PGD 0.642(10) A 1
C C10B 0.1284(4) -0.1331(4) 0.1078(3) 0.0557(16) Uani d PG 0.358(10) A 2
C C11B 0.1090(6) -0.2343(4) 0.1039(4) 0.0557(16) Uani d PG 0.358(10) A 2
H H11B 0.0957 -0.2637 0.0585 0.067 Uiso calc PR 0.358(10) A 2
C C12B 0.1096(6) -0.2914(5) 0.1678(5) 0.0557(16) Uani d PG 0.358(10) A 2
H H12B 0.0967 -0.3591 0.1652 0.067 Uiso calc PR 0.358(10) A 2
C C13B 0.1296(5) -0.2474(6) 0.2356(4) 0.0557(16) Uani d PG 0.358(10) A 2
H H13B 0.1300 -0.2856 0.2784 0.067 Uiso calc PR 0.358(10) A 2
C C14B 0.1490(6) -0.1462(6) 0.2395(3) 0.0557(16) Uani d PG 0.358(10) A 2
H H14B 0.1623 -0.1167 0.2849 0.067 Uiso calc PR 0.358(10) A 2
C C15B 0.1484(5) -0.0890(5) 0.1756(3) 0.0557(16) Uani d PGD 0.358(10) A 2
N N1 0.13202(18) 0.2883(2) -0.16207(12) 0.0553(7) Uani d G 1 . .
H H1 0.1345 0.3134 -0.2057 0.066 Uiso calc R 1 . .
N N2 0.12204(17) 0.09849(19) -0.02780(12) 0.0475(6) Uani d . 1 . .
N N3 0.12066(19) 0.0127(2) -0.06555(13) 0.0528(7) Uani d . 1 . .
H H3 0.1184 0.0140 -0.1130 0.063 Uiso calc R 1 . .
N N4 0.12473(19) -0.0670(2) 0.04415(13) 0.0553(7) Uani d . 1 . .
H H4A 0.1278 -0.0069 0.0599 0.066 Uiso calc R 1 A 1

loop_
_atom_site_aniso_label
_atom_site_aniso_U_11
_atom_site_aniso_U_22
_atom_site_aniso_U_33
_atom_site_aniso_U_12
_atom_site_aniso_U_13
_atom_site_aniso_U_23
S1 0.1630(13) 0.0717(7) 0.0722(7) -0.0081(7) 0.0368(7) -0.0177(5)
O1 0.0676(15) 0.0853(16) 0.0323(10) -0.0031(12) 0.0074(9) -0.0023(10)
O2A 0.190(8) 0.054(4) 0.051(3) 0.024(4) 0.019(4) 0.005(3)
C16A 0.151(8) 0.120(6) 0.060(6) -0.030(5) -0.059(5) -0.016(5)
F1A 0.180(11) 0.123(6) 0.123(7) -0.011(6) -0.038(7) -0.019(4)
F2A 0.109(5) 0.203(10) 0.457(19) 0.043(5) -0.092(9) -0.163(12)
F3A 0.179(7) 0.215(7) 0.034(2) -0.028(6) -0.003(3) -0.027(3)
O2B 0.33(2) 0.069(7) 0.044(5) 0.121(10) 0.026(8) 0.004(4)
C16B 0.151(8) 0.120(6) 0.060(6) -0.030(5) -0.059(5) -0.016(5)
F1B 0.19(2) 0.112(10) 0.159(12) -0.054(10) 0.060(12) -0.080(9)
F2B 0.42(4) 0.170(16) 0.69(5) -0.075(19) -0.42(4) 0.02(2)
F3B 0.25(2) 0.151(10) 0.152(13) 0.005(14) 0.136(15) -0.024(10)
C1 0.0423(16) 0.078(2) 0.0314(13) 0.0001(14) 0.0041(11) 0.0070(14)
C2 0.0400(15) 0.0660(19) 0.0296(12) -0.0008(13) 0.0025(10) 0.0047(12)
C3 0.0425(15) 0.0615(18) 0.0374(14) 0.0019(13) 0.0042(11) 0.0062(12)
C4 0.068(2) 0.069(2) 0.0415(16) 0.0017(17) 0.0063(14) 0.0006(14)
C5 0.085(3) 0.071(2) 0.059(2) 0.0015(19) 0.0102(18) -0.0106(17)
C6 0.073(2) 0.064(2) 0.082(3) 0.0055(18) 0.0098(19) -0.0010(19)
C7 0.059(2) 0.063(2) 0.070(2) 0.0048(16) 0.0044(16) 0.0183(17)
C8 0.0412(16) 0.071(2) 0.0429(15) 0.0018(14) 0.0043(12) 0.0121(13)
C9 0.0481(17) 0.064(2) 0.0486(16) -0.0024(14) 0.0112(13) -0.0015(14)
C10A 0.0693(19) 0.073(2) 0.0594(17) -0.0060(14) 0.0037(13) 0.0070(12)
C11A 0.0693(19) 0.073(2) 0.0594(17) -0.0060(14) 0.0037(13) 0.0070(12)
C12A 0.0693(19) 0.073(2) 0.0594(17) -0.0060(14) 0.0037(13) 0.0070(12)
C13A 0.0693(19) 0.073(2) 0.0594(17) -0.0060(14) 0.0037(13) 0.0070(12)
C14A 0.0693(19) 0.073(2) 0.0594(17) -0.0060(14) 0.0037(13) 0.0070(12)
C15A 0.0693(19) 0.073(2) 0.0594(17) -0.0060(14) 0.0037(13) 0.0070(12)
C10B 0.050(3) 0.072(3) 0.045(2) 0.003(2) 0.0068(18) 0.020(2)
C11B 0.050(3) 0.072(3) 0.045(2) 0.003(2) 0.0068(18) 0.020(2)
C12B 0.050(3) 0.072(3) 0.045(2) 0.003(2) 0.0068(18) 0.020(2)
C13B 0.050(3) 0.072(3) 0.045(2) 0.003(2) 0.0068(18) 0.020(2)
C14B 0.050(3) 0.072(3) 0.045(2) 0.003(2) 0.0068(18) 0.020(2)
C15B 0.050(3) 0.072(3) 0.045(2) 0.003(2) 0.0068(18) 0.020(2)
N1 0.0531(15) 0.0783(19) 0.0344(12) 0.0027(13) 0.0047(10) 0.0154(12)
N2 0.0452(13) 0.0629(16) 0.0345(12) -0.0010(11) 0.0049(9) 0.0009(11)
N3 0.0606(16) 0.0635(17) 0.0342(12) -0.0020(12) 0.0057(10) -0.0019(11)
N4 0.0656(17) 0.0577(16) 0.0427(13) -0.0005(13) 0.0059(11) 0.0042(11)

loop_
_atom_type_symbol
_atom_type_description
_atom_type_scat_dispersion_real
_atom_type_scat_dispersion_imag
_atom_type_scat_source
C C 0.0033 0.0016 'International Tables Vol C Tables 4.2.6.8 and 6.1.1.4'
H H 0.0000 0.0000 'International Tables Vol C Tables 4.2.6.8 and 6.1.1.4'
N N 0.0061 0.0033 'International Tables Vol C Tables 4.2.6.8 and 6.1.1.4'
O O 0.0106 0.0060 'International Tables Vol C Tables 4.2.6.8 and 6.1.1.4'
S S 0.1246 0.1234 'International Tables Vol C Tables 4.2.6.8 and 6.1.1.4'
F F 0.0171 0.0103 'International Tables Vol C Tables 4.2.6.8 and 6.1.1.4'

loop_
_geom_angle_atom_site_label_1
_geom_angle_atom_site_label_2
_geom_angle_atom_site_label_3
_geom_angle_site_symmetry_1
_geom_angle_site_symmetry_3
_geom_angle
_geom_angle_publ_flag
C16A O2A C15A . . 121.0(9) ?
O2A C16A F2A . . 112.7(9) ?
O2A C16A F1A . . 111.4(11) ?
F2A C16A F1A . . 113.3(11) ?
O2A C16A F3A . . 110.2(10) ?
F2A C16A F3A . . 111.1(10) ?
F1A C16A F3A . . 97.1(9) ?
C16B O2B C15B . . 110.1(16) ?
O2B C16B F3B . . 103.8(18) ?
O2B C16B F2B . . 91.6(18) ?
F3B C16B F2B . . 133(3) ?
O2B C16B F1B . . 92.5(15) ?
F3B C16B F1B . . 98(2) ?
F2B C16B F1B . . 126(2) ?
O1 C1 N1 . . 127.0(3) ?
O1 C1 C2 . . 126.4(3) ?
N1 C1 C2 . . 106.5(3) ?
N2 C2 C3 . . 126.5(2) ?
N2 C2 C1 . . 127.2(3) ?
C3 C2 C1 . . 106.2(2) ?
C4 C3 C8 . . 119.7(3) ?
C4 C3 C2 . . 133.7(3) ?
C8 C3 C2 . . 106.6(2) ?
C5 C4 C3 . . 118.2(3) ?
C5 C4 H4 . . 120.9 ?
C3 C4 H4 . . 120.9 ?
C4 C5 C6 . . 121.4(3) ?
C4 C5 H5 . . 119.3 ?
C6 C5 H5 . . 119.3 ?
C5 C6 C7 . . 121.6(4) ?
C5 C6 H6 . . 119.2 ?
C7 C6 H6 . . 119.2 ?
C8 C7 C6 . . 117.1(3) ?
C8 C7 H7 . . 121.5 ?
C6 C7 H7 . . 121.5 ?
C7 C8 C3 . . 122.1(3) ?
C7 C8 N1 . . 128.8(3) ?
C3 C8 N1 . . 109.1(3) ?
N4 C9 N3 . . 112.2(3) ?
N4 C9 S1 . . 130.0(3) ?
N3 C9 S1 . . 117.8(2) ?
C11A C10A C15A . . 120.0 ?
C11A C10A N4 . . 124.4(3) ?
C15A C10A N4 . . 115.6(3) ?
C10A C11A C12A . . 120.0 ?
C10A C11A H11A . . 120.0 ?
C12A C11A H11A . . 120.0 ?
C13A C12A C11A . . 120.0 ?
C13A C12A H12A . . 120.0 ?
C11A C12A H12A . . 120.0 ?
C12A C13A C14A . . 120.0 ?
C12A C13A H13A . . 120.0 ?
C14A C13A H13A . . 120.0 ?
C13A C14A C15A . . 120.0 ?
C13A C14A H14A . . 120.0 ?
C15A C14A H14A . . 120.0 ?
C14A C15A C10A . . 120.0 ?
C14A C15A O2A . . 122.7(4) ?
C10A C15A O2A . . 114.1(5) ?
C11B C10B C15B . . 120.0 ?
C11B C10B N4 . . 123.6(3) ?
C15B C10B N4 . . 116.4(3) ?
C12B C11B C10B . . 120.0 ?
C12B C11B H11B . . 120.0 ?
C10B C11B H11B . . 120.0 ?
C13B C12B C11B . . 120.0 ?
C13B C12B H12B . . 120.0 ?
C11B C12B H12B . . 120.0 ?
C12B C13B C14B . . 120.0 ?
C12B C13B H13B . . 120.0 ?
C14B C13B H13B . . 120.0 ?
C13B C14B C15B . . 120.0 ?
C13B C14B H14B . . 120.0 ?
C15B C14B H14B . . 120.0 ?
C14B C15B C10B . . 120.0 ?
C14B C15B O2B . . 124.1(6) ?
C10B C15B O2B . . 111.9(7) ?
C1 N1 C8 . . 111.5(2) ?
C1 N1 H1 . . 124.2 ?
C8 N1 H1 . . 124.2 ?
C2 N2 N3 . . 117.6(2) ?
N2 N3 C9 . . 121.1(2) ?
N2 N3 H3 . . 119.5 ?
C9 N3 H3 . . 119.5 ?
C9 N4 C10A . . 128.9(3) ?
C9 N4 C10B . . 136.2(4) ?
C10A N4 C10B . . 8.0(4) ?
C9 N4 H4A . . 115.6 ?
C10A N4 H4A . . 115.6 ?
C10B N4 H4A . . 108.1 ?

loop_
_geom_bond_atom_site_label_1
_geom_bond_atom_site_label_2
_geom_bond_site_symmetry_2
_geom_bond_distance
_geom_bond_publ_flag
S1 C9 . 1.643(3) ?
O1 C1 . 1.237(4) ?
O2A C16A . 1.263(12) ?
O2A C15A . 1.418(8) ?
C16A F2A . 1.331(12) ?
C16A F1A . 1.367(13) ?
C16A F3A . 1.380(9) ?
O2B C16B . 1.271(17) ?
O2B C15B . 1.448(11) ?
C16B F3B . 1.314(19) ?
C16B F2B . 1.337(19) ?
C16B F1B . 1.35(2) ?
C1 N1 . 1.342(4) ?
C1 C2 . 1.500(4) ?
C2 N2 . 1.295(4) ?
C2 C3 . 1.452(4) ?
C3 C4 . 1.385(4) ?
C3 C8 . 1.403(4) ?
C4 C5 . 1.377(5) ?
C4 H4 . 0.9300 ?
C5 C6 . 1.378(5) ?
C5 H5 . 0.9300 ?
C6 C7 . 1.383(5) ?
C6 H6 . 0.9300 ?
C7 C8 . 1.373(5) ?
C7 H7 . 0.9300 ?
C8 N1 . 1.409(4) ?
C9 N4 . 1.340(4) ?
C9 N3 . 1.382(4) ?
C10A C11A . 1.3900 ?
C10A C15A . 1.3900 ?
C10A N4 . 1.391(4) ?
C11A C12A . 1.3900 ?
C11A H11A . 0.9300 ?
C12A C13A . 1.3900 ?
C12A H12A . 0.9300 ?
C13A C14A . 1.3900 ?
C13A H13A . 0.9300 ?
C14A C15A . 1.3900 ?
C14A H14A . 0.9300 ?
C10B C11B . 1.3900 ?
C10B C15B . 1.3900 ?
C10B N4 . 1.457(4) ?
C11B C12B . 1.3900 ?
C11B H11B . 0.9300 ?
C12B C13B . 1.3900 ?
C12B H12B . 0.9300 ?
C13B C14B . 1.3900 ?
C13B H13B . 0.9300 ?
C14B C15B . 1.3900 ?
C14B H14B . 0.9300 ?
N1 H1 . 0.8600 ?
N2 N3 . 1.342(3) ?
N3 H3 . 0.8600 ?
N4 H4A . 0.8600 ?

loop_
_geom_hbond_atom_site_label_D
_geom_hbond_atom_site_label_H
_geom_hbond_atom_site_label_A
_geom_hbond_site_symmetry_A
_geom_hbond_distance_DH
_geom_hbond_distance_HA
_geom_hbond_distance_DA
_geom_hbond_angle_DHA
_geom_hbond_publ_flag
N1 H1 O1 6_554 0.86 1.99 2.841(3) 173 yes
N3 H3 O1 . 0.86 2.07 2.748(3) 136 yes
N4 H4A O2A . 0.86 2.20 2.607(8) 109 yes
N4 H4A N2 . 0.86 2.13 2.583(4) 112 yes
C11A H11A S1 . 0.93 2.40 3.096(4) 132 yes

loop_
_geom_torsion_atom_site_label_1
_geom_torsion_atom_site_label_2
_geom_torsion_atom_site_label_3
_geom_torsion_atom_site_label_4
_geom_torsion_site_symmetry_1
_geom_torsion_site_symmetry_2
_geom_torsion_site_symmetry_3
_geom_torsion_site_symmetry_4
_geom_torsion
_geom_torsion_publ_flag
C15A O2A C16A F2A . . . . -40.2(14) ?
C15A O2A C16A F1A . . . . -168.9(7) ?
C15A O2A C16A F3A . . . . 84.6(12) ?
C15B O2B C16B F3B . . . . -80(2) ?
C15B O2B C16B F2B . . . . 54(2) ?
C15B O2B C16B F1B . . . . -179.8(18) ?
O1 C1 C2 N2 . . . . -0.7(5) ?
N1 C1 C2 N2 . . . . -179.6(3) ?
O1 C1 C2 C3 . . . . 178.8(3) ?
N1 C1 C2 C3 . . . . -0.1(3) ?
N2 C2 C3 C4 . . . . 0.4(5) ?
C1 C2 C3 C4 . . . . -179.2(3) ?
N2 C2 C3 C8 . . . . 179.8(3) ?
C1 C2 C3 C8 . . . . 0.2(3) ?
C8 C3 C4 C5 . . . . 0.3(5) ?
C2 C3 C4 C5 . . . . 179.6(3) ?
C3 C4 C5 C6 . . . . 0.3(5) ?
C4 C5 C6 C7 . . . . -0.5(6) ?
C5 C6 C7 C8 . . . . 0.2(5) ?
C6 C7 C8 C3 . . . . 0.4(5) ?
C6 C7 C8 N1 . . . . -179.4(3) ?
C4 C3 C8 C7 . . . . -0.6(4) ?
C2 C3 C8 C7 . . . . 179.9(3) ?
C4 C3 C8 N1 . . . . 179.2(3) ?
C2 C3 C8 N1 . . . . -0.3(3) ?
C15A C10A C11A C12A . . . . 0.0 ?
N4 C10A C11A C12A . . . . -179.7(4) ?
C10A C11A C12A C13A . . . . 0.0 ?
C11A C12A C13A C14A . . . . 0.0 ?
C12A C13A C14A C15A . . . . 0.0 ?
C13A C14A C15A C10A . . . . 0.0 ?
C13A C14A C15A O2A . . . . -158.6(7) ?
C11A C10A C15A C14A . . . . 0.0 ?
N4 C10A C15A C14A . . . . 179.8(4) ?
C11A C10A C15A O2A . . . . 160.3(6) ?
N4 C10A C15A O2A . . . . -19.9(6) ?
C16A O2A C15A C14A . . . . -67.6(12) ?
C16A O2A C15A C10A . . . . 132.6(8) ?
C15B C10B C11B C12B . . . . 0.0 ?
N4 C10B C11B C12B . . . . -177.1(2) ?
C10B C11B C12B C13B . . . . 0.0 ?
C11B C12B C13B C14B . . . . 0.0 ?
C12B C13B C14B C15B . . . . 0.0 ?
C13B C14B C15B C10B . . . . 0.0 ?
C13B C14B C15B O2B . . . . 155.7(14) ?
C11B C10B C15B C14B . . . . 0.0 ?
N4 C10B C15B C14B . . . . 177.3(2) ?
C11B C10B C15B O2B . . . . -158.5(12) ?
N4 C10B C15B O2B . . . . 18.8(12) ?
C16B O2B C15B C14B . . . . 16(3) ?
C16B O2B C15B C10B . . . . 173.1(16) ?
O1 C1 N1 C8 . . . . -179.0(3) ?
C2 C1 N1 C8 . . . . -0.1(3) ?
C7 C8 N1 C1 . . . . -179.9(3) ?
C3 C8 N1 C1 . . . . 0.3(3) ?
C3 C2 N2 N3 . . . . 179.8(3) ?
C1 C2 N2 N3 . . . . -0.8(4) ?
C2 N2 N3 C9 . . . . 176.3(3) ?
N4 C9 N3 N2 . . . . 1.1(4) ?
S1 C9 N3 N2 . . . . -178.9(2) ?
N3 C9 N4 C10A . . . . 176.6(3) ?
S1 C9 N4 C10A . . . . -3.5(5) ?
N3 C9 N4 C10B . . . . -179.2(4) ?
S1 C9 N4 C10B . . . . 0.7(6) ?
C11A C10A N4 C9 . . . . -0.9(5) ?
C15A C10A N4 C9 . . . . 179.4(3) ?
C11A C10A N4 C10B . . . . -159(3) ?
C15A C10A N4 C10B . . . . 21(2) ?
C11B C10B N4 C9 . . . . -14.8(5) ?
C15B C10B N4 C9 . . . . 168.0(4) ?
C11B C10B N4 C10A . . . . 10(2) ?
C15B C10B N4 C10A . . . . -168(3) ?
